data_2015551
loop_
_publ_author_name
'Ebihara, Masahiro'
'Yamada, Kaori'
'Kawamura, Takashi'

_publ_section_title
;
 Paddlewheel dirhodium complexes bridged by <i>para</i>-substituted
 benzoates
;
_journal_coeditor_code FG3029
_journal_issue 9
_journal_name_full 'Acta Crystallographica Section C'
_journal_page_first m451
_journal_page_last m454
_journal_paper_doi 10.1107/S0108270106030320
_journal_volume 62
_journal_year 2006
_chemical_formula_iupac '[Rh2 (C7 H4 N O4)4 (C2 H4 O) (C5 H5 N)] , C H2 Cl2'
_chemical_formula_moiety 'C34 H25 N5 O17 Rh2 , C H2 Cl2'
_chemical_formula_sum 'C35 H27 Cl2 N5 O17 Rh2'
_chemical_formula_weight 1066.34
_chemical_name_systematic
;
(methanol)tetrakis(\m-<i>p</i>-nitrobenzoato-
\k^2^O,O')(pyridine)dirhodium(II)(Rh---Rh) dichloromethane solvate,
[Rh~2~(C~7~H~4~NO~4~)~4~(C~2~H~4~O)(C~5~H~5~N)].CH~2~Cl~2~
;
_space_group_IT_number 2
_symmetry_cell_setting triclinic
_symmetry_space_group_name_Hall '-P 1'
_symmetry_space_group_name_H-M 'P -1'
_atom_sites_solution_hydrogens geom
_atom_sites_solution_primary direct
_atom_sites_solution_secondary difmap
_audit_creation_method SHELXL97
_cell_angle_alpha 96.55(3)
_cell_angle_beta 109.420(10)
_cell_angle_gamma 118.430(10)
_cell_formula_units_Z 2
_cell_length_a 12.750(6)
_cell_length_b 13.290(4)
_cell_length_c 14.773(5)
_cell_measurement_reflns_used 5195
_cell_measurement_temperature 113(2)
_cell_measurement_theta_max 27.5
_cell_measurement_theta_min 3.0
_cell_volume 1961.0(14)
_computing_cell_refinement CrystalClear
_computing_data_collection
;
CrystalClear (Molecular Structure Corporation & Rigaku, 2001)
;
_computing_data_reduction
;
TEXSAN (Molecular Structure Corporation & Rigaku, 2004)
;
_computing_molecular_graphics 'ORTEPII (Johnson, 1976)'
_computing_publication_material 'SHELXL97 and TEXSAN'
_computing_structure_refinement 'SHELXL97 (Sheldrick, 1997)'
_computing_structure_solution 'SIR97 (Altomare <i>et al.</i>,  1999)'
_diffrn_ambient_temperature 113(2)
_diffrn_detector_area_resol_mean 14.62
_diffrn_measured_fraction_theta_full 0.992
_diffrn_measured_fraction_theta_max 0.992
_diffrn_measurement_device_type 'Rigaku/MSC Mercury CCD area-detector'
_diffrn_measurement_method \w
_diffrn_radiation_monochromator graphite
_diffrn_radiation_type MoK\a
_diffrn_radiation_wavelength 0.71070
_diffrn_reflns_av_R_equivalents 0.0474
_diffrn_reflns_av_sigmaI/netI 0.0554
_diffrn_reflns_limit_h_max 16
_diffrn_reflns_limit_h_min -16
_diffrn_reflns_limit_k_max 13
_diffrn_reflns_limit_k_min -17
_diffrn_reflns_limit_l_max 19
_diffrn_reflns_limit_l_min -12
_diffrn_reflns_number 16189
_diffrn_reflns_theta_full 27.48
_diffrn_reflns_theta_max 27.48
_diffrn_reflns_theta_min 3.04
_exptl_absorpt_coefficient_mu 1.061
_exptl_absorpt_correction_type none
_exptl_crystal_colour dark-red
_exptl_crystal_density_diffrn 1.806
_exptl_crystal_density_method 'not measured'
_exptl_crystal_description Block
_exptl_crystal_F_000 1064
_exptl_crystal_size_max 0.30
_exptl_crystal_size_mid 0.10
_exptl_crystal_size_min 0.10
_refine_diff_density_max 0.819
_refine_diff_density_min -1.050
_refine_ls_extinction_method none
_refine_ls_goodness_of_fit_ref 1.054
_refine_ls_hydrogen_treatment mixed
_refine_ls_matrix_type full
_refine_ls_number_parameters 577
_refine_ls_number_reflns 8932
_refine_ls_number_restraints 0
_refine_ls_restrained_S_all 1.054
_refine_ls_R_factor_all 0.0701
_refine_ls_R_factor_gt 0.0470
_refine_ls_shift/su_max 0.001
_refine_ls_shift/su_mean 0.000
_refine_ls_structure_factor_coef Fsqd
_refine_ls_weighting_details 'calc w = 1/[\s^2^(Fo^2^)+(0.0533P)^2^+2.6928P] where P=(Fo^2^+2Fc^2^)/3'
_refine_ls_weighting_scheme calc
_refine_ls_wR_factor_gt 0.1072
_refine_ls_wR_factor_ref 0.1164
_reflns_number_gt 6931
_reflns_number_total 8932
_reflns_threshold_expression I>2\s(I)
_cod_data_source_file fg3029.cif
_cod_data_source_block II
_cod_original_cell_volume 1961.0(13)
_cod_database_code 2015551
_cod_database_fobs_code 2015551

loop_
_symmetry_equiv_pos_as_xyz
'x, y, z'
'-x, -y, -z'

loop_
_atom_site_type_symbol
_atom_site_label
_atom_site_fract_x
_atom_site_fract_y
_atom_site_fract_z
_atom_site_U_iso_or_equiv
_atom_site_adp_type
_atom_site_calc_flag
_atom_site_refinement_flags
_atom_site_occupancy
_atom_site_disorder_assembly
_atom_site_disorder_group
Rh Rh1 0.65481(3) 0.45721(2) 0.28436(2) 0.01313(9) Uani d . 1 . .
Rh Rh2 0.48824(3) 0.39051(2) 0.34454(2) 0.01327(9) Uani d . 1 . .
O O1 0.6812(3) 0.6242(2) 0.3173(2) 0.0196(6) Uani d . 1 . .
O O2 0.5260(3) 0.5609(2) 0.3755(2) 0.0220(6) Uani d . 1 . .
O O3 0.8234(3) 1.2025(3) 0.4742(3) 0.0353(8) Uani d . 1 . .
O O4 0.6737(3) 1.1383(3) 0.5294(2) 0.0309(7) Uani d . 1 . .
O O5 0.7915(3) 0.5082(2) 0.4296(2) 0.0183(6) Uani d . 1 . .
O O6 0.6337(3) 0.4434(3) 0.4852(2) 0.0206(6) Uani d . 1 . .
O O7 1.2647(3) 0.7855(3) 0.9301(2) 0.0316(7) Uani d . 1 . .
O O8 1.1089(3) 0.7131(3) 0.9790(2) 0.0321(7) Uani d . 1 . .
O O9 0.6176(3) 0.2860(2) 0.2560(2) 0.0195(6) Uani d . 1 . .
O O10 0.4603(3) 0.2251(2) 0.3126(2) 0.0230(6) Uani d . 1 . .
O O11 0.4497(4) -0.3047(3) 0.1239(3) 0.0368(8) Uani d . 1 . .
O O12 0.3019(3) -0.3563(3) 0.1814(3) 0.0318(8) Uani d . 1 . .
O O13 0.5075(3) 0.4038(2) 0.1432(2) 0.0180(6) Uani d . 1 . .
O O14 0.3514(3) 0.3426(3) 0.2010(2) 0.0246(6) Uani d . 1 . .
O O15 0.0097(3) 0.1383(3) -0.3450(2) 0.0351(8) Uani d . 1 . .
O O16 -0.1368(3) 0.0902(3) -0.2881(2) 0.0289(7) Uani d . 1 . .
O O17 0.3274(3) 0.3247(3) 0.4007(2) 0.0180(6) Uani d . 1 . .
H H1 0.331(5) 0.349(4) 0.444(4) 0.027 Uiso d . 1 . .
N N1 0.7357(4) 1.1217(3) 0.4882(3) 0.0237(8) Uani d . 1 . .
N N2 1.1473(4) 0.7256(3) 0.9124(3) 0.0236(8) Uani d . 1 . .
N N3 0.3914(4) -0.2804(3) 0.1650(3) 0.0225(8) Uani d . 1 . .
N N4 -0.0212(3) 0.1375(3) -0.2746(3) 0.0211(7) Uani d . 1 . .
N N5 0.8072(3) 0.5171(3) 0.2266(2) 0.0126(6) Uani d . 1 . .
C C1 0.6140(4) 0.6407(3) 0.3568(3) 0.0167(8) Uani d . 1 . .
C C2 0.6431(4) 0.7659(3) 0.3880(3) 0.0168(8) Uani d . 1 . .
C C3 0.7495(4) 0.8627(3) 0.3828(3) 0.0200(8) Uani d . 1 . .
H H2 0.8020 0.8485 0.3569 0.024 Uiso calc R 1 . .
C C4 0.7802(4) 0.9790(4) 0.4147(3) 0.0237(9) Uani d . 1 . .
H H3 0.8527 1.0449 0.4107 0.028 Uiso calc R 1 . .
C C5 0.7026(4) 0.9971(3) 0.4527(3) 0.0173(8) Uani d . 1 . .
C C6 0.5973(4) 0.9037(4) 0.4603(3) 0.0205(8) Uani d . 1 . .
H H4 0.5466 0.9189 0.4877 0.025 Uiso calc R 1 . .
C C7 0.5674(4) 0.7876(4) 0.4270(3) 0.0191(8) Uani d . 1 . .
H H5 0.4945 0.7219 0.4309 0.023 Uiso calc R 1 . .
C C8 0.7537(4) 0.4958(3) 0.4991(3) 0.0152(8) Uani d . 1 . .
C C9 0.8570(4) 0.5497(3) 0.6067(3) 0.0172(8) Uani d . 1 . .
C C10 0.9918(4) 0.6106(3) 0.6299(3) 0.0168(8) Uani d . 1 . .
H H6 1.0180 0.6128 0.5766 0.020 Uiso calc R 1 . .
C C11 1.0873(4) 0.6678(3) 0.7296(3) 0.0195(8) Uani d . 1 . .
H H7 1.1791 0.7092 0.7458 0.023 Uiso calc R 1 . .
C C12 1.0463(4) 0.6636(3) 0.8059(3) 0.0197(8) Uani d . 1 . .
C C13 0.9121(4) 0.6013(3) 0.7851(3) 0.0187(8) Uani d . 1 . .
H H8 0.8862 0.5984 0.8386 0.022 Uiso calc R 1 . .
C C14 0.8179(4) 0.5440(3) 0.6848(3) 0.0187(8) Uani d . 1 . .
H H9 0.7260 0.5004 0.6688 0.022 Uiso calc R 1 . .
C C15 0.5283(4) 0.2072(3) 0.2751(3) 0.0172(8) Uani d . 1 . .
C C16 0.4987(4) 0.0815(3) 0.2501(3) 0.0179(8) Uani d . 1 . .
C C17 0.5565(5) 0.0485(4) 0.1980(4) 0.0283(10) Uani d . 1 . .
H H10 0.6191 0.1071 0.1804 0.034 Uiso calc R 1 . .
C C18 0.5228(5) -0.0700(4) 0.1717(4) 0.0280(10) Uani d . 1 . .
H H11 0.5632 -0.0929 0.1374 0.034 Uiso calc R 1 . .
C C19 0.4299(4) -0.1541(3) 0.1961(3) 0.0195(8) Uani d . 1 . .
C C20 0.3714(4) -0.1232(4) 0.2477(3) 0.0217(9) Uani d . 1 . .
H H12 0.3077 -0.1826 0.2640 0.026 Uiso calc R 1 . .
C C21 0.4067(4) -0.0047(3) 0.2753(3) 0.0209(9) Uani d . 1 . .
H H13 0.3680 0.0180 0.3116 0.025 Uiso calc R 1 . .
C C22 0.3891(4) 0.3558(3) 0.1317(3) 0.0169(8) Uani d . 1 . .
C C23 0.2829(4) 0.3072(3) 0.0256(3) 0.0177(8) Uani d . 1 . .
C C24 0.3151(4) 0.3186(3) -0.0560(3) 0.0183(8) Uani d . 1 . .
H H14 0.4057 0.3637 -0.0436 0.022 Uiso calc R 1 . .
C C25 0.2158(4) 0.2645(3) -0.1543(3) 0.0181(8) Uani d . 1 . .
H H15 0.2368 0.2724 -0.2102 0.022 Uiso calc R 1 . .
C C26 0.0846(4) 0.1982(3) -0.1699(3) 0.0181(8) Uani d . 1 . .
C C27 0.0493(4) 0.1890(4) -0.0914(3) 0.0218(9) Uani d . 1 . .
H H16 -0.0416 0.1462 -0.1045 0.026 Uiso calc R 1 . .
C C28 0.1493(4) 0.2436(4) 0.0072(3) 0.0219(9) Uani d . 1 . .
H H17 0.1272 0.2378 0.0626 0.026 Uiso calc R 1 . .
C C29 0.9372(4) 0.5897(3) 0.2916(3) 0.0158(8) Uani d . 1 . .
H H18 0.9626 0.6144 0.3624 0.019 Uiso calc R 1 . .
C C30 1.0343(4) 0.6290(3) 0.2587(3) 0.0198(8) Uani d . 1 . .
H H19 1.1255 0.6799 0.3060 0.024 Uiso calc R 1 . .
C C31 0.9966(4) 0.5929(4) 0.1540(3) 0.0231(9) Uani d . 1 . .
H H20 1.0615 0.6193 0.1290 0.028 Uiso calc R 1 . .
C C32 0.8629(4) 0.5181(3) 0.0884(3) 0.0187(8) Uani d . 1 . .
H H21 0.8345 0.4920 0.0172 0.022 Uiso calc R 1 . .
C C33 0.7709(4) 0.4814(3) 0.1266(3) 0.0172(8) Uani d . 1 . .
H H22 0.6790 0.4294 0.0809 0.021 Uiso calc R 1 . .
C C34 0.2082(5) 0.2092(4) 0.3509(4) 0.0328(11) Uani d . 1 . .
H H23 0.1619 0.2007 0.2799 0.049 Uiso calc R 1 . .
H H24 0.1512 0.1997 0.3847 0.049 Uiso calc R 1 . .
H H25 0.2285 0.1468 0.3536 0.049 Uiso calc R 1 . .
Cl Cl1 0.8365(3) 0.0287(2) 0.1603(2) 0.0666(9) Uani d P 0.672(3) A 2
Cl Cl2 0.7855(3) -0.0314(2) -0.0540(2) 0.0672(8) Uani d P 0.672(3) A 2
C C35 0.7184(10) -0.0394(8) 0.0300(10) 0.069(3) Uani d P 0.672(3) A 2
H H26 0.6537 -0.1257 0.0177 0.083 Uiso calc PR 0.672(3) A 2
H H27 0.6688 0.0005 0.0162 0.083 Uiso calc PR 0.672(3) A 2
Cl Cl3 0.8996(6) 0.0533(5) 0.0948(5) 0.075(2) Uani d P 0.328(3) A 3
Cl Cl4 0.6120(7) -0.1059(5) -0.0202(4) 0.0692(18) Uani d P 0.328(3) A 3
C C36 0.754(2) -0.0111(19) -0.0202(16) 0.046(5) Uiso d P 0.328(3) A 3
H H28 0.7489 0.0558 -0.0401 0.055 Uiso calc PR 0.328(3) A 3
H H29 0.7629 -0.0538 -0.0735 0.055 Uiso calc PR 0.328(3) A 3

loop_
_atom_site_aniso_label
_atom_site_aniso_U_11
_atom_site_aniso_U_22
_atom_site_aniso_U_33
_atom_site_aniso_U_12
_atom_site_aniso_U_13
_atom_site_aniso_U_23
Rh1 0.01197(17) 0.01514(15) 0.01285(17) 0.00688(13) 0.00705(13) 0.00426(12)
Rh2 0.01196(16) 0.01534(15) 0.01294(16) 0.00685(13) 0.00706(13) 0.00429(12)
O1 0.0211(15) 0.0187(13) 0.0275(16) 0.0116(12) 0.0180(14) 0.0086(12)
O2 0.0287(17) 0.0204(14) 0.0328(17) 0.0160(13) 0.0248(15) 0.0143(13)
O3 0.038(2) 0.0186(15) 0.045(2) 0.0106(15) 0.0219(18) 0.0076(14)
O4 0.0260(18) 0.0267(16) 0.0365(19) 0.0163(14) 0.0113(16) -0.0016(14)
O5 0.0109(14) 0.0258(14) 0.0125(14) 0.0060(12) 0.0056(12) 0.0057(11)
O6 0.0157(15) 0.0312(15) 0.0162(15) 0.0117(13) 0.0094(13) 0.0106(12)
O7 0.0174(17) 0.0325(17) 0.0234(17) 0.0049(14) 0.0015(14) 0.0030(14)
O8 0.036(2) 0.0429(19) 0.0140(16) 0.0205(16) 0.0106(15) 0.0062(14)
O9 0.0206(15) 0.0181(13) 0.0279(16) 0.0114(12) 0.0174(14) 0.0100(12)
O10 0.0225(16) 0.0151(13) 0.0356(18) 0.0077(12) 0.0216(15) 0.0068(12)
O11 0.042(2) 0.0254(16) 0.047(2) 0.0192(16) 0.0256(19) 0.0030(15)
O12 0.0347(19) 0.0203(15) 0.038(2) 0.0119(14) 0.0178(17) 0.0118(14)
O13 0.0138(14) 0.0243(14) 0.0155(14) 0.0097(12) 0.0071(12) 0.0074(12)
O14 0.0126(15) 0.0380(17) 0.0138(15) 0.0090(13) 0.0048(13) 0.0041(13)
O15 0.0231(18) 0.057(2) 0.0162(17) 0.0184(16) 0.0076(15) 0.0021(15)
O16 0.0121(15) 0.0347(17) 0.0247(17) 0.0072(13) 0.0034(13) 0.0007(14)
O17 0.0170(15) 0.0198(14) 0.0184(16) 0.0084(12) 0.0119(13) 0.0048(12)
N1 0.0210(19) 0.0224(17) 0.0209(19) 0.0115(16) 0.0043(16) 0.0022(15)
N2 0.028(2) 0.0216(17) 0.0162(18) 0.0125(16) 0.0069(16) 0.0043(14)
N3 0.0205(19) 0.0176(16) 0.0223(19) 0.0090(15) 0.0055(16) 0.0025(14)
N4 0.0195(19) 0.0218(17) 0.0193(19) 0.0108(15) 0.0076(16) 0.0040(15)
N5 0.0120(16) 0.0128(14) 0.0135(16) 0.0069(13) 0.0058(14) 0.0054(12)
C1 0.017(2) 0.0229(19) 0.015(2) 0.0125(17) 0.0084(17) 0.0078(16)
C2 0.015(2) 0.0225(19) 0.0124(19) 0.0104(17) 0.0050(16) 0.0062(16)
C3 0.019(2) 0.0194(19) 0.024(2) 0.0111(17) 0.0125(18) 0.0031(17)
C4 0.021(2) 0.021(2) 0.024(2) 0.0088(18) 0.0107(19) 0.0044(17)
C5 0.019(2) 0.0169(18) 0.0117(19) 0.0103(16) 0.0030(16) 0.0002(15)
C6 0.020(2) 0.027(2) 0.018(2) 0.0165(18) 0.0076(18) 0.0062(17)
C7 0.015(2) 0.0212(19) 0.020(2) 0.0099(17) 0.0077(17) 0.0073(17)
C8 0.015(2) 0.0140(17) 0.019(2) 0.0084(16) 0.0086(17) 0.0069(15)
C9 0.018(2) 0.0160(18) 0.019(2) 0.0084(16) 0.0093(18) 0.0086(16)
C10 0.018(2) 0.0194(18) 0.017(2) 0.0111(17) 0.0100(17) 0.0090(16)
C11 0.017(2) 0.0193(19) 0.021(2) 0.0082(17) 0.0084(18) 0.0089(17)
C12 0.023(2) 0.0161(18) 0.017(2) 0.0107(17) 0.0058(18) 0.0045(16)
C13 0.022(2) 0.0230(19) 0.017(2) 0.0132(18) 0.0132(18) 0.0067(16)
C14 0.015(2) 0.0189(19) 0.023(2) 0.0081(16) 0.0094(18) 0.0101(17)
C15 0.016(2) 0.0178(18) 0.015(2) 0.0067(16) 0.0079(17) 0.0043(15)
C16 0.018(2) 0.0190(18) 0.021(2) 0.0107(17) 0.0116(18) 0.0064(16)
C17 0.031(3) 0.021(2) 0.040(3) 0.013(2) 0.026(2) 0.0102(19)
C18 0.030(3) 0.020(2) 0.039(3) 0.0124(19) 0.023(2) 0.0047(19)
C19 0.017(2) 0.0150(18) 0.020(2) 0.0060(16) 0.0048(17) 0.0039(16)
C20 0.016(2) 0.0186(19) 0.023(2) 0.0042(17) 0.0093(18) 0.0054(17)
C21 0.021(2) 0.0204(19) 0.025(2) 0.0110(18) 0.0156(19) 0.0075(17)
C22 0.018(2) 0.0185(18) 0.015(2) 0.0096(17) 0.0091(17) 0.0053(15)
C23 0.016(2) 0.0200(18) 0.017(2) 0.0098(17) 0.0084(17) 0.0044(16)
C24 0.016(2) 0.0217(19) 0.018(2) 0.0095(17) 0.0094(17) 0.0087(16)
C25 0.019(2) 0.0202(19) 0.015(2) 0.0101(17) 0.0087(17) 0.0053(16)
C26 0.014(2) 0.0170(18) 0.016(2) 0.0061(16) 0.0039(17) 0.0020(15)
C27 0.015(2) 0.028(2) 0.021(2) 0.0100(18) 0.0096(18) 0.0076(18)
C28 0.021(2) 0.031(2) 0.018(2) 0.0138(19) 0.0122(19) 0.0095(18)
C29 0.016(2) 0.0156(17) 0.0131(19) 0.0082(16) 0.0048(16) 0.0038(15)
C30 0.016(2) 0.0190(19) 0.024(2) 0.0098(17) 0.0084(18) 0.0072(17)
C31 0.024(2) 0.024(2) 0.031(3) 0.0151(19) 0.019(2) 0.0120(19)
C32 0.023(2) 0.0212(19) 0.018(2) 0.0128(17) 0.0126(18) 0.0078(16)
C33 0.018(2) 0.0180(18) 0.018(2) 0.0114(16) 0.0079(17) 0.0055(16)
C34 0.024(3) 0.024(2) 0.040(3) 0.004(2) 0.016(2) 0.010(2)
Cl1 0.0632(17) 0.0462(13) 0.090(2) 0.0339(12) 0.0299(15) 0.0151(13)
Cl2 0.0725(19) 0.0584(15) 0.082(2) 0.0366(14) 0.0384(17) 0.0419(14)
C35 0.025(5) 0.029(4) 0.116(10) 0.003(4) 0.018(6) -0.002(5)
Cl3 0.071(4) 0.049(3) 0.096(5) 0.033(3) 0.028(4) 0.019(3)
Cl4 0.085(5) 0.058(3) 0.061(4) 0.037(3) 0.032(3) 0.020(3)

loop_
_atom_type_symbol
_atom_type_description
_atom_type_scat_dispersion_real
_atom_type_scat_dispersion_imag
_atom_type_scat_source
C C 0.0033 0.0016 'International Tables Vol C Tables 4.2.6.8 and 6.1.1.4'
H H 0.0000 0.0000 'International Tables Vol C Tables 4.2.6.8 and 6.1.1.4'
Cl Cl 0.1484 0.1585 'International Tables Vol C Tables 4.2.6.8 and 6.1.1.4'
N N 0.0061 0.0033 'International Tables Vol C Tables 4.2.6.8 and 6.1.1.4'
O O 0.0106 0.0060 'International Tables Vol C Tables 4.2.6.8 and 6.1.1.4'
Rh Rh -1.1178 0.9187 'International Tables Vol C Tables 4.2.6.8 and 6.1.1.4'

loop_
_geom_angle_atom_site_label_1
_geom_angle_atom_site_label_2
_geom_angle_atom_site_label_3
_geom_angle
O5 Rh1 O13 175.59(10)
O5 Rh1 O9 90.76(12)
O13 Rh1 O9 89.73(12)
O5 Rh1 O1 88.89(12)
O13 Rh1 O1 90.28(12)
O9 Rh1 O1 175.46(10)
O5 Rh1 N5 92.70(12)
O13 Rh1 N5 91.66(12)
O9 Rh1 N5 91.74(10)
O1 Rh1 N5 92.80(10)
O5 Rh1 Rh2 87.95(8)
O13 Rh1 Rh2 87.69(8)
O9 Rh1 Rh2 87.86(8)
O1 Rh1 Rh2 87.61(8)
N5 Rh1 Rh2 179.23(9)
O10 Rh2 O6 90.41(12)
O10 Rh2 O14 90.05(13)
O6 Rh2 O14 176.52(11)
O10 Rh2 O2 176.70(11)
O6 Rh2 O2 88.83(12)
O14 Rh2 O2 90.52(13)
O10 Rh2 O17 91.18(10)
O6 Rh2 O17 92.37(11)
O14 Rh2 O17 91.07(12)
O2 Rh2 O17 92.06(10)
O10 Rh2 Rh1 88.33(8)
O6 Rh2 Rh1 88.05(8)
O14 Rh2 Rh1 88.51(9)
O2 Rh2 Rh1 88.43(8)
O17 Rh2 Rh1 179.36(8)
C1 O1 Rh1 119.2(2)
C1 O2 Rh2 119.1(2)
C8 O5 Rh1 119.0(3)
C8 O6 Rh2 119.4(2)
C15 O9 Rh1 118.4(2)
C15 O10 Rh2 119.5(2)
C22 O13 Rh1 118.7(2)
C22 O14 Rh2 118.5(3)
C34 O17 Rh2 122.0(3)
C34 O17 H1 109(5)
Rh2 O17 H1 128(5)
O4 N1 O3 123.8(4)
O4 N1 C5 118.1(3)
O3 N1 C5 118.1(4)
O7 N2 O8 123.6(4)
O7 N2 C12 118.5(3)
O8 N2 C12 117.9(4)
O11 N3 O12 123.6(3)
O11 N3 C19 118.3(3)
O12 N3 C19 118.1(3)
O16 N4 O15 122.7(4)
O16 N4 C26 118.5(3)
O15 N4 C26 118.8(3)
C33 N5 C29 119.2(3)
C33 N5 Rh1 120.5(3)
C29 N5 Rh1 120.3(3)
O2 C1 O1 125.6(4)
O2 C1 C2 116.2(3)
O1 C1 C2 118.1(3)
C3 C2 C7 119.2(4)
C3 C2 C1 120.4(3)
C7 C2 C1 120.3(3)
C4 C3 C2 121.0(4)
C4 C3 H2 119.5
C2 C3 H2 119.5
C3 C4 C5 118.2(4)
C3 C4 H3 120.9
C5 C4 H3 120.9
C6 C5 C4 122.5(4)
C6 C5 N1 118.8(4)
C4 C5 N1 118.6(4)
C5 C6 C7 118.4(4)
C5 C6 H4 120.8
C7 C6 H4 120.8
C6 C7 C2 120.6(4)
C6 C7 H5 119.7
C2 C7 H5 119.7
O5 C8 O6 125.2(4)
O5 C8 C9 118.4(3)
O6 C8 C9 116.3(3)
C10 C9 C14 120.0(4)
C10 C9 C8 120.6(3)
C14 C9 C8 119.3(3)
C11 C10 C9 120.4(4)
C11 C10 H6 119.8
C9 C10 H6 119.8
C10 C11 C12 118.6(4)
C10 C11 H7 120.7
C12 C11 H7 120.7
C11 C12 C13 122.2(4)
C11 C12 N2 119.0(4)
C13 C12 N2 118.8(4)
C14 C13 C12 118.3(4)
C14 C13 H8 120.8
C12 C13 H8 120.8
C13 C14 C9 120.4(4)
C13 C14 H9 119.8
C9 C14 H9 119.8
O10 C15 O9 125.8(3)
O10 C15 C16 116.4(3)
O9 C15 C16 117.8(3)
C21 C16 C17 119.9(4)
C21 C16 C15 118.9(3)
C17 C16 C15 121.1(3)
C18 C17 C16 120.0(4)
C18 C17 H10 120.0
C16 C17 H10 120.0
C19 C18 C17 119.1(4)
C19 C18 H11 120.5
C17 C18 H11 120.5
C18 C19 C20 121.9(4)
C18 C19 N3 118.7(4)
C20 C19 N3 119.4(3)
C19 C20 C21 119.0(4)
C19 C20 H12 120.5
C21 C20 H12 120.5
C20 C21 C16 120.2(4)
C20 C21 H13 119.9
C16 C21 H13 119.9
O14 C22 O13 126.5(4)
O14 C22 C23 116.6(3)
O13 C22 C23 117.0(3)
C28 C23 C24 119.7(4)
C28 C23 C22 119.5(3)
C24 C23 C22 120.7(4)
C25 C24 C23 120.2(4)
C25 C24 H14 119.9
C23 C24 H14 119.9
C24 C25 C26 118.5(4)
C24 C25 H15 120.7
C26 C25 H15 120.7
C27 C26 C25 122.8(4)
C27 C26 N4 118.6(4)
C25 C26 N4 118.6(4)
C26 C27 C28 118.5(4)
C26 C27 H16 120.8
C28 C27 H16 120.8
C27 C28 C23 120.2(4)
C27 C28 H17 119.9
C23 C28 H17 119.9
N5 C29 C30 122.0(4)
N5 C29 H18 119.0
C30 C29 H18 119.0
C29 C30 C31 119.0(4)
C29 C30 H19 120.5
C31 C30 H19 120.5
C32 C31 C30 118.4(4)
C32 C31 H20 120.8
C30 C31 H20 120.8
C33 C32 C31 119.7(4)
C33 C32 H21 120.2
C31 C32 H21 120.2
N5 C33 C32 121.8(4)
N5 C33 H22 119.1
C32 C33 H22 119.1
O17 C34 H23 109.5
O17 C34 H24 109.5
H23 C34 H24 109.5
O17 C34 H25 109.5
H23 C34 H25 109.5
H24 C34 H25 109.5
Cl2 C35 Cl1 114.6(6)
Cl2 C35 H26 108.6
Cl1 C35 H26 108.6
Cl2 C35 H27 108.6
Cl1 C35 H27 108.6
H26 C35 H27 107.6
Cl4 C36 Cl3 117.2(14)
Cl4 C36 H28 108.0
Cl3 C36 H28 108.0
Cl4 C36 H29 108.0
Cl3 C36 H29 108.0
H28 C36 H29 107.2

loop_
_geom_bond_atom_site_label_1
_geom_bond_atom_site_label_2
_geom_bond_distance
_geom_bond_publ_flag
Rh1 Rh2 2.3937(10) y
Rh1 O1 2.051(3) y
Rh1 O5 2.039(3) y
Rh1 O9 2.050(3) y
Rh1 O13 2.042(3) y
Rh1 N5 2.218(3) y
Rh2 O2 2.037(3) y
Rh2 O6 2.028(3) y
Rh2 O10 2.022(3) y
Rh2 O14 2.030(3) y
Rh2 O17 2.291(3) y
O1 C1 1.268(4) ?
O2 C1 1.264(4) ?
O3 N1 1.227(5) ?
O4 N1 1.224(5) ?
O5 C8 1.267(4) ?
O6 C8 1.270(5) ?
O7 N2 1.225(5) ?
O8 N2 1.231(5) ?
O9 C15 1.272(4) ?
O10 C15 1.265(5) ?
O11 N3 1.230(5) ?
O12 N3 1.234(4) ?
O13 C22 1.266(5) ?
O14 C22 1.264(5) ?
O15 N4 1.227(4) ?
O16 N4 1.225(4) ?
O17 C34 1.409(5) ?
O17 H1 0.65(5) ?
N1 C5 1.479(5) ?
N2 C12 1.469(5) ?
N3 C19 1.469(5) ?
N4 C26 1.467(5) ?
N5 C33 1.341(5) ?
N5 C29 1.344(5) ?
C1 C2 1.497(5) ?
C2 C3 1.390(5) ?
C2 C7 1.394(5) ?
C3 C4 1.377(5) ?
C3 H2 0.9500 ?
C4 C5 1.385(6) ?
C4 H3 0.9500 ?
C5 C6 1.378(6) ?
C6 C7 1.383(5) ?
C6 H4 0.9500 ?
C7 H5 0.9500 ?
C8 C9 1.491(5) ?
C9 C10 1.396(5) ?
C9 C14 1.398(5) ?
C10 C11 1.379(6) ?
C10 H6 0.9500 ?
C11 C12 1.387(6) ?
C11 H7 0.9500 ?
C12 C13 1.397(6) ?
C13 C14 1.380(6) ?
C13 H8 0.9500 ?
C14 H9 0.9500 ?
C15 C16 1.495(5) ?
C16 C21 1.392(5) ?
C16 C17 1.393(5) ?
C17 C18 1.385(6) ?
C17 H10 0.9500 ?
C18 C19 1.377(6) ?
C18 H11 0.9500 ?
C19 C20 1.380(6) ?
C20 C21 1.381(5) ?
C20 H12 0.9500 ?
C21 H13 0.9500 ?
C22 C23 1.494(5) ?
C23 C28 1.399(6) ?
C23 C24 1.399(5) ?
C24 C25 1.380(5) ?
C24 H14 0.9500 ?
C25 C26 1.386(5) ?
C25 H15 0.9500 ?
C26 C27 1.375(5) ?
C27 C28 1.385(6) ?
C27 H16 0.9500 ?
C28 H17 0.9500 ?
C29 C30 1.372(6) ?
C29 H18 0.9500 ?
C30 C31 1.403(6) ?
C30 H19 0.9500 ?
C31 C32 1.378(6) ?
C31 H20 0.9500 ?
C32 C33 1.375(5) ?
C32 H21 0.9500 ?
C33 H22 0.9500 ?
C34 H23 0.9800 ?
C34 H24 0.9800 ?
C34 H25 0.9800 ?
Cl1 C35 1.780(12) ?
Cl2 C35 1.713(12) ?
C35 H26 0.9900 ?
C35 H27 0.9900 ?
Cl3 C36 1.77(2) ?
Cl4 C36 1.64(2) ?
C36 H28 0.9900 ?
C36 H29 0.9900 ?

loop_
_geom_contact_atom_site_label_1
_geom_contact_atom_site_label_2
_geom_contact_distance
_geom_contact_site_symmetry_2
_geom_contact_publ_flag
N2 C32 3.177(6) 2_766 no
C11 C29 3.252(7) 2_766 no
O7 C33 3.320(6) 2_766 no
O8 C32 3.340(7) 2_766 no
C12 C31 3.342(7) 2_766 no
C11 N5 3.347(7) 2_766 no
C13 C31 3.394(8) 2_766 no
C10 C29 3.399(7) 2_766 no
N2 C33 3.430(7) 2_766 no
C12 C30 3.433(6) 2_766 no
C12 C32 3.454(7) 2_766 no
C13 C30 3.477(7) 2_766 no
O7 C32 3.493(5) 2_766 no
C11 C30 3.536(6) 2_766 no
N2 C31 3.564(5) 2_766 no
N4 C30 3.172(7) 2_665 no
O16 C30 3.230(5) 2_665 no
C25 C33 3.270(7) 2_665 no
O15 C29 3.289(6) 2_665 no
C25 N5 3.310(6) 2_665 no
N4 C29 3.323(5) 2_665 no
C27 C31 3.386(7) 2_665 no
C26 C31 3.403(8) 2_665 no
C26 C30 3.459(7) 2_665 no
C24 C33 3.464(6) 2_665 no
C26 C32 3.484(6) 2_665 no
C27 C32 3.491(6) 2_665 no
O15 C30 3.568(7) 2_665 no
C26 C29 3.581(6) 2_665 no

loop_
_geom_hbond_atom_site_label_D
_geom_hbond_atom_site_label_H
_geom_hbond_atom_site_label_A
_geom_hbond_site_symmetry_A
_geom_hbond_distance_DH
_geom_hbond_distance_HA
_geom_hbond_distance_DA
_geom_hbond_angle_DHA
O17 H1 O2 2_666 0.65(5) 2.42(5) 2.963(4) 143(6)

loop_
_geom_torsion_atom_site_label_1
_geom_torsion_atom_site_label_2
_geom_torsion_atom_site_label_3
_geom_torsion_atom_site_label_4
_geom_torsion
O5 Rh1 Rh2 O10 -91.09(12)
O13 Rh1 Rh2 O10 89.57(12)
O9 Rh1 Rh2 O10 -0.25(12)
O1 Rh1 Rh2 O10 179.94(12)
O5 Rh1 Rh2 O6 -0.61(10)
O13 Rh1 Rh2 O6 -179.96(11)
O9 Rh1 Rh2 O6 90.22(12)
O1 Rh1 Rh2 O6 -89.59(12)
O5 Rh1 Rh2 O14 178.82(11)
O13 Rh1 Rh2 O14 -0.52(11)
O9 Rh1 Rh2 O14 -90.34(13)
O1 Rh1 Rh2 O14 89.85(12)
O5 Rh1 Rh2 O2 88.26(12)
O13 Rh1 Rh2 O2 -91.08(12)
O9 Rh1 Rh2 O2 179.10(12)
O1 Rh1 Rh2 O2 -0.71(11)
O5 Rh1 O1 C1 -86.1(3)
O13 Rh1 O1 C1 89.5(3)
N5 Rh1 O1 C1 -178.8(3)
Rh2 Rh1 O1 C1 1.8(3)
O6 Rh2 O2 C1 87.9(3)
O14 Rh2 O2 C1 -88.7(3)
O17 Rh2 O2 C1 -179.8(3)
Rh1 Rh2 O2 C1 -0.2(3)
O9 Rh1 O5 C8 -90.4(3)
O1 Rh1 O5 C8 85.1(3)
N5 Rh1 O5 C8 177.9(3)
Rh2 Rh1 O5 C8 -2.5(3)
O10 Rh2 O6 C8 92.3(3)
O2 Rh2 O6 C8 -84.5(3)
O17 Rh2 O6 C8 -176.5(3)
Rh1 Rh2 O6 C8 4.0(3)
O5 Rh1 O9 C15 88.8(3)
O13 Rh1 O9 C15 -86.8(3)
N5 Rh1 O9 C15 -178.4(3)
Rh2 Rh1 O9 C15 0.9(3)
O6 Rh2 O10 C15 -88.4(3)
O14 Rh2 O10 C15 88.2(3)
O17 Rh2 O10 C15 179.3(3)
Rh1 Rh2 O10 C15 -0.3(3)
O9 Rh1 O13 C22 86.4(3)
O1 Rh1 O13 C22 -89.0(3)
N5 Rh1 O13 C22 178.2(3)
Rh2 Rh1 O13 C22 -1.4(3)
O10 Rh2 O14 C22 -85.7(3)
O2 Rh2 O14 C22 91.1(3)
O17 Rh2 O14 C22 -176.9(3)
Rh1 Rh2 O14 C22 2.6(3)
O10 Rh2 O17 C34 -40.0(3)
O6 Rh2 O17 C34 -130.5(3)
O14 Rh2 O17 C34 50.1(3)
O2 Rh2 O17 C34 140.6(3)
O5 Rh1 N5 C33 165.0(3)
O13 Rh1 N5 C33 -15.7(3)
O9 Rh1 N5 C33 74.1(3)
O1 Rh1 N5 C33 -106.0(3)
O5 Rh1 N5 C29 -15.0(3)
O13 Rh1 N5 C29 164.4(3)
O9 Rh1 N5 C29 -105.8(3)
O1 Rh1 N5 C29 74.0(3)
Rh2 O2 C1 O1 1.8(5)
Rh2 O2 C1 C2 -175.9(2)
Rh1 O1 C1 O2 -2.6(5)
Rh1 O1 C1 C2 175.0(2)
O2 C1 C2 C3 171.6(4)
O1 C1 C2 C3 -6.3(6)
O2 C1 C2 C7 -5.3(5)
O1 C1 C2 C7 176.8(4)
C7 C2 C3 C4 -0.7(6)
C1 C2 C3 C4 -177.7(4)
C2 C3 C4 C5 0.4(6)
C3 C4 C5 C6 0.5(6)
C3 C4 C5 N1 179.3(4)
O4 N1 C5 C6 4.9(5)
O3 N1 C5 C6 -174.8(4)
O4 N1 C5 C4 -174.0(4)
O3 N1 C5 C4 6.3(6)
C4 C5 C6 C7 -1.0(6)
N1 C5 C6 C7 -179.9(3)
C5 C6 C7 C2 0.8(6)
C3 C2 C7 C6 0.1(6)
C1 C2 C7 C6 177.1(4)
Rh1 O5 C8 O6 6.7(5)
Rh1 O5 C8 C9 -171.2(2)
Rh2 O6 C8 O5 -7.5(5)
Rh2 O6 C8 C9 170.4(2)
O5 C8 C9 C10 -1.0(5)
O6 C8 C9 C10 -179.1(3)
O5 C8 C9 C14 175.8(3)
O6 C8 C9 C14 -2.3(5)
C14 C9 C10 C11 -1.5(5)
C8 C9 C10 C11 175.4(3)
C9 C10 C11 C12 -0.2(5)
C10 C11 C12 C13 1.5(6)
C10 C11 C12 N2 -179.2(3)
O7 N2 C12 C11 4.5(5)
O8 N2 C12 C11 -174.6(4)
O7 N2 C12 C13 -176.2(4)
O8 N2 C12 C13 4.7(5)
C11 C12 C13 C14 -1.1(6)
N2 C12 C13 C14 179.6(3)
C12 C13 C14 C9 -0.6(5)
C10 C9 C14 C13 1.9(5)
C8 C9 C14 C13 -175.0(3)
Rh2 O10 C15 O9 1.2(6)
Rh2 O10 C15 C16 -177.9(3)
Rh1 O9 C15 O10 -1.5(5)
Rh1 O9 C15 C16 177.6(3)
O10 C15 C16 C21 -4.3(6)
O9 C15 C16 C21 176.5(4)
O10 C15 C16 C17 172.6(4)
O9 C15 C16 C17 -6.6(6)
C21 C16 C17 C18 -0.3(7)
C15 C16 C17 C18 -177.1(4)
C16 C17 C18 C19 1.3(7)
C17 C18 C19 C20 -1.3(7)
C17 C18 C19 N3 178.0(4)
O11 N3 C19 C18 4.4(6)
O12 N3 C19 C18 -175.4(4)
O11 N3 C19 C20 -176.3(4)
O12 N3 C19 C20 4.0(6)
C18 C19 C20 C21 0.3(7)
N3 C19 C20 C21 -179.0(4)
C19 C20 C21 C16 0.8(6)
C17 C16 C21 C20 -0.8(7)
C15 C16 C21 C20 176.1(4)
Rh2 O14 C22 O13 -4.8(5)
Rh2 O14 C22 C23 173.6(2)
Rh1 O13 C22 O14 4.2(5)
Rh1 O13 C22 C23 -174.2(2)
O14 C22 C23 C28 -4.3(5)
O13 C22 C23 C28 174.3(3)
O14 C22 C23 C24 179.3(3)
O13 C22 C23 C24 -2.0(5)
C28 C23 C24 C25 -1.9(6)
C22 C23 C24 C25 174.5(3)
C23 C24 C25 C26 -0.6(6)
C24 C25 C26 C27 3.2(6)
C24 C25 C26 N4 -178.2(3)
O16 N4 C26 C27 6.5(5)
O15 N4 C26 C27 -174.9(4)
O16 N4 C26 C25 -172.2(3)
O15 N4 C26 C25 6.4(5)
C25 C26 C27 C28 -3.1(6)
N4 C26 C27 C28 178.3(3)
C26 C27 C28 C23 0.5(6)
C24 C23 C28 C27 2.0(6)
C22 C23 C28 C27 -174.5(4)
C33 N5 C29 C30 0.3(5)
Rh1 N5 C29 C30 -179.7(3)
N5 C29 C30 C31 0.3(5)
C29 C30 C31 C32 -0.6(5)
C30 C31 C32 C33 0.2(6)
C29 N5 C33 C32 -0.8(5)
Rh1 N5 C33 C32 179.3(3)
C31 C32 C33 N5 0.5(6)
